data_8101065
loop_
_publ_author_name
'Kaizer, J\'ozsef'
'Pap, J\'ozsef'
'Speier, G\'abor'
'R\'eglier, Marius'
'Michel, Giorgi'

_publ_section_title
;
Crystal structure of {(\m-carbonato)bis[3,3'-iminobis(N,N-dimethylpropyl-
amine)]copper(II)} diperchlorate hydrate, [(Cu(idpa))~2~(CO~3~)](ClO~4~)
~2~ &#x00B7; H~2~O
;
_journal_issue 4
_journal_name_full 'Zeitschrift f\"ur Kristallographie - New Crystal Structures'
_journal_page_first 519
_journal_page_last 520
_journal_volume 216
_journal_year 2001
_chemical_formula_structural '[(Cu(idpa))2 (CO3)](ClO4 )2  H2 O'
_chemical_formula_sum 'C21 H56 Cl2 Cu2 N6 O12'
_chemical_formula_weight 782.707
_space_group_IT_number 36
_symmetry_cell_setting orthorhombic
_symmetry_space_group_name_Hall 'C 2c -2'
_symmetry_space_group_name_H-M 'C m c 21'
_cell_angle_alpha 90.
_cell_angle_beta 90.
_cell_angle_gamma 90.
_cell_formula_units_Z 4
_cell_length_a 12.2330(3)
_cell_length_b 18.5040(8)
_cell_length_c 16.3060(7)
_cell_measurement_temperature 293(2)
_cell_volume 3691.0(2)
_diffrn_ambient_temperature 293(2)
_exptl_crystal_density_diffrn 1.409
_cod_depositor_comments
;
The following automatic conversions were performed:
'_symmetry_cell_setting' value 'Orthorhombic' changed to 'orthorhombic'
according to '/home/saulius/struct/CIF-dictionaries/cif_core.dic'
dictionary named 'cif_core.dic' version 2.4.1 from 2010-06-29.

Automatic conversion script
Id: cif_fix_enum 1527 2010-12-29 10:47:43Z saulius 
;
_cod_database_code 8101065

loop_
_symmetry_equiv_pos_as_xyz
'x, y, z'
'-x, -y, z+1/2'
'-x, y, z'
'x, -y, z+1/2'
'x+1/2, y+1/2, z'
'-x+1/2, -y+1/2, z+1/2'
'-x+1/2, y+1/2, z'
'x+1/2, -y+1/2, z+1/2'

loop_
_atom_site_label
_atom_site_type_symbol
_atom_site_fract_x
_atom_site_fract_y
_atom_site_fract_z
_atom_site_U_iso_or_equiv
_atom_site_adp_type
_atom_site_occupancy
_atom_site_symmetry_multiplicity
_atom_site_calc_flag
_atom_site_refinement_flags
_atom_site_disorder_assembly
_atom_site_disorder_group
Cu1 Cu 0.18993(6) 0.36323(4) 0.2780 0.0413(3) Uani 1 8 d . . .
Cl1 Cl 0.0000 0.02963(14) 0.4204(2) 0.0560(7) Uani 1 4 d S . .
Cl2 Cl 0.5000 0.16011(19) 0.1655(3) 0.0718(9) Uani 1 4 d S . .
O1 O 0.0000 0.3784(4) 0.2938(5) 0.0494(19) Uani 1 4 d S . .
O2 O 0.0912(4) 0.2980(3) 0.2228(4) 0.0556(13) Uani 1 8 d . . .
O3 O 0.0000 0.179(2) 0.0951(16) 0.30(2) Uani 1 4 d S . .
O4 O 0.0000 0.0850(11) 0.3620(19) 0.221(15) Uani 1 4 d S . .
H2 H 0.3086 0.4555 0.3553 0.26(18) Uiso 1 8 d R . .
O5 O 0.0978(13) 0.0442(8) 0.4532(15) 0.201(9) Uani 1 8 d . . .
O6 O 0.0000 -0.0334(6) 0.3728(9) 0.096(4) Uani 1 4 d S . .
H1A H 0.3875 0.2735 0.3203 0.10(4) Uiso 1 8 d R . .
H1B H 0.3833 0.2516 0.4131 0.14(6) Uiso 1 8 d R . .
H1C H 0.3871 0.3334 0.3882 0.06(3) Uiso 1 8 d R . .
O7 O 0.4030(18) 0.1945(9) 0.1598(17) 0.265(15) Uani 1 8 d . . .
H2A H 0.2339 0.2061 0.2937 0.14(6) Uiso 1 8 d R . .
H2B H 0.1284 0.2194 0.3461 0.10(5) Uiso 1 8 d R . .
H2C H 0.2336 0.1876 0.3875 0.12(5) Uiso 1 8 d R . .
O8 O 0.5000 0.1429(16) 0.253(3) 0.27(2) Uani 1 4 d S . .
H3A H 0.2204 0.2709 0.4815 0.17(8) Uiso 1 8 d R . .
H3B H 0.1148 0.3021 0.4402 0.14(6) Uiso 1 8 d R . .
O9 O 0.5000 0.0969(9) 0.1241(15) 0.163(10) Uani 1 4 d S . .
H4A H 0.3055 0.3858 0.4741 0.10(5) Uiso 1 8 d R . .
H4B H 0.2017 0.3894 0.5303 0.04(2) Uiso 1 8 d R . .
N1 N 0.2366(6) 0.2903(3) 0.3703(4) 0.0526(15) Uani 1 8 d . . .
H5A H 0.1039 0.4395 0.4229 0.06(2) Uiso 1 8 d R . .
H5B H 0.1964 0.4903 0.4562 0.04(2) Uiso 1 8 d R . .
N2 N 0.2310(6) 0.4496(3) 0.3460(4) 0.0463(13) Uani 1 8 d . . .
H6A H 0.2018 0.5570 0.3387 0.10(4) Uiso 1 8 d R . .
H6B H 0.1202 0.5110 0.2862 0.04(2) Uiso 1 8 d R . .
N3 N 0.2550(8) 0.4033(5) 0.1728(5) 0.071(2) Uani 1 8 d . . .
C1 C 0.3598(11) 0.2891(7) 0.3723(9) 0.088(3) Uani 1 8 d . . .
C2 C 0.1960(15) 0.2157(6) 0.3510(10) 0.100(5) Uani 1 8 d . . .
C3 C 0.1936(11) 0.3109(8) 0.4511(7) 0.086(4) Uani 1 8 d . . .
C4 C 0.2242(11) 0.3864(6) 0.4787(6) 0.071(3) Uani 1 8 d . . .
C5 C 0.1821(8) 0.4462(7) 0.4278(7) 0.071(3) Uani 1 8 d . . .
C6 C 0.1965(8) 0.5161(5) 0.3007(8) 0.072(3) Uani 1 8 d . . .
C7 C 0.2662(12) 0.5298(5) 0.2243(8) 0.083(3) Uani 1 8 d . . .
C8 C 0.2385(19) 0.4757(12) 0.1519(13) 0.070(5) Uiso 0.50 8 d P . .
C9 C 0.3213(17) 0.4659(13) 0.1917(15) 0.075(5) Uiso 0.50 8 d P . .
C10 C 0.152(3) 0.4354(18) 0.120(2) 0.100(8) Uiso 0.50 8 d P . .
C11 C 0.3856(19) 0.3901(12) 0.1809(15) 0.075(5) Uiso 0.50 8 d P . .
C12 C 0.315(3) 0.346(2) 0.134(2) 0.103(9) Uiso 0.50 8 d P . .
C13 C 0.240(2) 0.3553(12) 0.0999(16) 0.075(6) Uiso 0.50 8 d P . .
C14 C 0.0000 0.3251(6) 0.2456(7) 0.045(2) Uani 1 4 d S . .

loop_
_atom_site_aniso_label
_atom_site_aniso_U_11
_atom_site_aniso_U_22
_atom_site_aniso_U_33
_atom_site_aniso_U_23
_atom_site_aniso_U_13
_atom_site_aniso_U_12
Cu1 0.0435(5) 0.0353(4) 0.0452(4) -0.0061(4) 0.0000(4) -0.0010(3)
Cl1 0.0446(13) 0.0481(13) 0.0753(17) -0.0139(12) 0.000 0.000
Cl2 0.086(2) 0.0515(15) 0.079(2) -0.0057(16) 0.000 0.000
O1 0.043(4) 0.041(3) 0.063(6) -0.014(3) 0.000 0.000
O2 0.042(3) 0.062(3) 0.063(3) -0.025(3) 0.000(2) 0.002(2)
O3 0.44(6) 0.35(4) 0.105(17) -0.12(3) 0.000 0.000
O4 0.36(4) 0.097(13) 0.20(3) 0.051(16) 0.000 0.000
O5 0.133(11) 0.156(11) 0.31(2) -0.127(14) -0.102(13) 0.032(8)
O6 0.091(8) 0.078(7) 0.118(10) -0.051(7) 0.000 0.000
O7 0.29(2) 0.157(13) 0.35(3) -0.131(18) -0.18(2) 0.129(15)
O8 0.42(7) 0.18(3) 0.22(4) 0.06(3) 0.000 0.000
O9 0.133(13) 0.107(11) 0.25(3) -0.113(15) 0.000 0.000
N1 0.059(4) 0.040(3) 0.059(4) 0.008(3) -0.007(3) 0.001(3)
N2 0.048(3) 0.039(3) 0.052(3) -0.011(3) -0.003(3) 0.000(3)
N3 0.101(7) 0.065(4) 0.047(4) 0.005(3) 0.007(4) -0.022(4)
C1 0.072(7) 0.087(8) 0.104(9) 0.008(7) -0.013(6) 0.006(6)
C2 0.150(15) 0.038(5) 0.112(11) 0.015(6) -0.027(8) -0.007(5)
C3 0.108(10) 0.100(9) 0.049(5) 0.020(6) 0.001(5) -0.006(6)
C4 0.090(7) 0.078(7) 0.044(5) -0.004(4) 0.005(5) -0.010(6)
C5 0.066(6) 0.079(7) 0.067(6) -0.035(5) 0.008(4) 0.000(4)
C6 0.073(6) 0.038(4) 0.106(10) -0.010(5) -0.012(5) 0.009(3)
C7 0.109(8) 0.046(5) 0.094(8) 0.015(5) -0.008(7) -0.011(5)
C14 0.044(5) 0.047(5) 0.044(4) -0.015(4) 0.000 0.000

loop_
_geom_bond_atom_site_label_1
_geom_bond_atom_site_label_2
_geom_bond_distance
_geom_bond_site_symmetry_2
_geom_bond_publ_flag
Cu1 O2 1.931(5) . ?
Cu1 N2 2.010(6) . ?
Cu1 N3 2.031(8) . ?
Cu1 N1 2.100(6) . ?
Cu1 O1 2.3545(14) . ?
Cu1 C14 2.485(4) . ?
Cl1 O5 1.338(12) . ?
Cl1 O5 1.338(12) 3 ?
Cl1 O6 1.401(10) . ?
Cl1 O4 1.40(2) . ?
Cl2 O9 1.351(14) . ?
Cl2 O7 1.350(16) . ?
Cl2 O7 1.350(16) 3_655 ?
Cl2 O8 1.46(4) . ?
O1 C14 1.263(13) . ?
O1 Cu1 2.3545(14) 3 ?
O2 C14 1.278(7) . ?
N1 C3 1.469(15) . ?
N1 C2 1.500(13) . ?
N1 C1 1.507(16) . ?
N2 C5 1.463(13) . ?
N2 C6 1.496(12) . ?
N2 H2 0.9668 . ?
N3 C8 1.40(2) . ?
N3 C12 1.44(4) . ?
N3 C9 1.45(2) . ?
N3 C13 1.50(3) . ?
N3 C11 1.62(3) . ?
N3 C10 1.64(4) . ?
C1 H1A 0.9576 . ?
C1 H1B 1.0026 . ?
C1 H1C 0.9235 . ?
C2 H2A 1.0579 . ?
C2 H2B 0.8342 . ?
C2 H2C 0.9146 . ?
C3 C4 1.513(19) . ?
C3 H3A 0.9500 . ?
C3 H3B 0.9941 . ?
C4 C5 1.476(18) . ?
C4 H4A 0.9972 . ?
C4 H4B 0.8873 . ?
C5 H5A 0.9678 . ?
C5 H5B 0.9551 . ?
C6 C7 1.531(18) . ?
C6 H6A 0.9815 . ?
C6 H6B 0.9664 . ?
C7 C9 1.46(3) . ?
C7 C8 1.59(2) . ?
C8 C9 1.22(3) . ?
C8 C10 1.40(4) . ?
C9 C11 1.62(3) . ?
C10 C13 1.86(4) . ?
C11 C12 1.41(4) . ?
C12 C13 1.10(4) . ?
C14 O2 1.278(7) 3 ?
C14 Cu1 2.485(4) 3 ?
